data_7054313
loop_
_publ_author_name
'N., Ahipa T.'
'Adhikari, Airody Vasudeva'

_publ_section_title
;
 2-Methoxypyridine derivatives: synthesis, liquid crystalline and
 photo-physical properties
;
_journal_issue 10
_journal_name_full 'New J. Chem.'
_journal_page_first 5018
_journal_paper_doi 10.1039/C4NJ00911H
_journal_volume 38
_journal_year 2014
_chemical_formula_moiety 'C31 H42 N2 O2'
_chemical_formula_sum 'C31 H42 N2 O2'
_chemical_formula_weight 474.67
_space_group_IT_number 2
_symmetry_cell_setting triclinic
_symmetry_space_group_name_Hall '-P 1'
_symmetry_space_group_name_H-M 'P -1'
_atom_sites_solution_hydrogens geom
_atom_sites_solution_primary direct
_atom_sites_solution_secondary difmap
_audit_creation_method SHELXL-97
_audit_update_record
;
2013-07-16 # Formatted by publCIF
;
_cell_angle_alpha 97.873(5)
_cell_angle_beta 94.801(4)
_cell_angle_gamma 104.460(4)
_cell_formula_units_Z 2
_cell_length_a 7.3355(5)
_cell_length_b 9.7607(7)
_cell_length_c 19.5372(14)
_cell_measurement_reflns_used 3642
_cell_measurement_temperature 296(2)
_cell_measurement_theta_max 26.90
_cell_measurement_theta_min 2.78
_cell_volume 1331.60(17)
_computing_structure_refinement 'SHELXL-97 (Sheldrick, 2008)'
_computing_structure_solution 'SHELXS-97 (Sheldrick, 2008)'
_diffrn_ambient_temperature 296(2)
_diffrn_measured_fraction_theta_full 0.984
_diffrn_measured_fraction_theta_max 0.984
_diffrn_radiation_monochromator graphite
_diffrn_radiation_source 'fine-focus sealed tube'
_diffrn_radiation_type MoK\a
_diffrn_radiation_wavelength 0.71073
_diffrn_reflns_av_R_equivalents 0.0516
_diffrn_reflns_av_sigmaI/netI 0.0672
_diffrn_reflns_limit_h_max 8
_diffrn_reflns_limit_h_min -8
_diffrn_reflns_limit_k_max 11
_diffrn_reflns_limit_k_min -11
_diffrn_reflns_limit_l_max 23
_diffrn_reflns_limit_l_min -23
_diffrn_reflns_number 16730
_diffrn_reflns_theta_full 25.00
_diffrn_reflns_theta_max 25.00
_diffrn_reflns_theta_min 2.12
_exptl_absorpt_coefficient_mu 0.073
_exptl_absorpt_correction_type none
_exptl_crystal_density_diffrn 1.184
_exptl_crystal_density_method 'not measured'
_exptl_crystal_description Block
_exptl_crystal_F_000 516.0
_exptl_crystal_size_max 0.29
_exptl_crystal_size_mid 0.26
_exptl_crystal_size_min 0.25
_refine_diff_density_max 0.277
_refine_diff_density_min -0.326
_refine_diff_density_rms 0.054
_refine_ls_extinction_method none
_refine_ls_goodness_of_fit_ref 0.987
_refine_ls_hydrogen_treatment mixed
_refine_ls_matrix_type full
_refine_ls_number_parameters 318
_refine_ls_number_reflns 4628
_refine_ls_number_restraints 0
_refine_ls_restrained_S_all 0.987
_refine_ls_R_factor_all 0.1121
_refine_ls_R_factor_gt 0.0588
_refine_ls_shift/su_max 0.000
_refine_ls_shift/su_mean 0.000
_refine_ls_structure_factor_coef Fsqd
_refine_ls_weighting_details 'calc w=1/[\s^2^(Fo^2^)+(0.1000P)^2^+0.0000P] where P=(Fo^2^+2Fc^2^)/3'
_refine_ls_weighting_scheme calc
_refine_ls_wR_factor_gt 0.1533
_refine_ls_wR_factor_ref 0.1736
_reflns_number_gt 2812
_reflns_number_total 4704
_reflns_threshold_expression >2sigma(I)
_cod_data_source_file c4nj00911h2.cif
_cod_data_source_block red
_cod_depositor_comments 'Adding full bibliography for 7054313--7054314.cif.'
_cod_original_cell_volume 1331.60(16)
_cod_original_sg_symbol_H-M 'P-1   '
_cod_database_code 7054313

loop_
_symmetry_equiv_pos_as_xyz
'x, y, z'
'-x, -y, -z'

loop_
_atom_site_label
_atom_site_type_symbol
_atom_site_fract_x
_atom_site_fract_y
_atom_site_fract_z
_atom_site_U_iso_or_equiv
_atom_site_adp_type
_atom_site_occupancy
_atom_site_symmetry_multiplicity
_atom_site_calc_flag
_atom_site_refinement_flags
O1 O 1.4593(2) 0.04386(16) -0.18486(8) 0.0276(4) Uani 1 1 d .
O2 O 2.3399(2) -0.09601(18) -0.41806(9) 0.0359(5) Uani 1 1 d .
N1 N 2.2839(3) 0.5217(2) -0.59742(11) 0.0332(6) Uani 1 1 d .
N2 N 2.1167(3) 0.0059(2) -0.37068(10) 0.0258(5) Uani 1 1 d .
C1 C 2.2613(3) 0.5568(3) -0.53082(13) 0.0323(6) Uani 1 1 d .
H1 H 2.2671 0.6520 -0.5145 0.039 Uiso 1 1 calc R
C2 C 2.2299(3) 0.4611(3) -0.48472(12) 0.0283(6) Uani 1 1 d .
H2 H 2.2109 0.4920 -0.4393 0.034 Uiso 1 1 calc R
C3 C 2.2265(3) 0.3186(3) -0.50570(12) 0.0240(6) Uani 1 1 d .
C4 C 2.1917(3) 0.2123(2) -0.45838(12) 0.0255(6) Uani 1 1 d .
C5 C 2.0583(3) 0.2126(3) -0.41073(11) 0.0245(6) Uani 1 1 d .
H5 H 1.9945 0.2839 -0.4074 0.029 Uiso 1 1 calc R
C6 C 2.0211(3) 0.1092(2) -0.36915(11) 0.0217(6) Uani 1 1 d .
C7 C 1.8739(3) 0.0963(2) -0.32027(11) 0.0223(6) Uani 1 1 d .
C8 C 1.8501(3) -0.0073(2) -0.27748(11) 0.0241(6) Uani 1 1 d .
H8 H 1.9289 -0.0687 -0.2788 0.029 Uiso 1 1 calc R
C9 C 1.7128(3) -0.0216(2) -0.23302(12) 0.0241(6) Uani 1 1 d .
H9 H 1.6996 -0.0922 -0.2049 0.029 Uiso 1 1 calc R
C10 C 1.5935(3) 0.0697(2) -0.23014(12) 0.0233(6) Uani 1 1 d .
C11 C 1.3427(3) 0.1424(2) -0.17624(12) 0.0242(6) Uani 1 1 d .
H11A H 1.2711 0.1417 -0.2204 0.029 Uiso 1 1 calc R
H11B H 1.4213 0.2390 -0.1595 0.029 Uiso 1 1 calc R
C12 C 1.2094(3) 0.0950(2) -0.12411(12) 0.0233(6) Uani 1 1 d .
H12A H 1.2822 0.0872 -0.0817 0.028 Uiso 1 1 calc R
H12B H 1.1257 0.0011 -0.1428 0.028 Uiso 1 1 calc R
C13 C 1.0910(3) 0.2008(2) -0.10717(12) 0.0229(6) Uani 1 1 d .
H13A H 1.0233 0.2117 -0.1501 0.027 Uiso 1 1 calc R
H13B H 1.1753 0.2937 -0.0870 0.027 Uiso 1 1 calc R
C14 C 0.9481(3) 0.1539(2) -0.05677(12) 0.0234(6) Uani 1 1 d .
H14A H 0.8637 0.0611 -0.0770 0.028 Uiso 1 1 calc R
H14B H 1.0158 0.1428 -0.0140 0.028 Uiso 1 1 calc R
C15 C 0.8301(3) 0.2594(2) -0.03962(12) 0.0229(6) Uani 1 1 d .
H15A H 0.9148 0.3523 -0.0198 0.027 Uiso 1 1 calc R
H15B H 0.7619 0.2700 -0.0825 0.027 Uiso 1 1 calc R
C16 C 0.6882(3) 0.2141(2) 0.01097(12) 0.0220(6) Uani 1 1 d .
H16A H 0.7561 0.2028 0.0537 0.026 Uiso 1 1 calc R
H16B H 0.6025 0.1217 -0.0090 0.026 Uiso 1 1 calc R
C17 C 0.5723(3) 0.3213(2) 0.02819(12) 0.0226(6) Uani 1 1 d .
H17A H 0.6581 0.4138 0.0479 0.027 Uiso 1 1 calc R
H17B H 0.5040 0.3322 -0.0146 0.027 Uiso 1 1 calc R
C18 C 0.4307(3) 0.2770(2) 0.07917(12) 0.0238(6) Uani 1 1 d .
H18A H 0.4988 0.2657 0.1219 0.029 Uiso 1 1 calc R
H18B H 0.3443 0.1847 0.0594 0.029 Uiso 1 1 calc R
C19 C 0.3158(3) 0.3850(2) 0.09649(12) 0.0240(6) Uani 1 1 d .
H19A H 0.2479 0.3960 0.0537 0.029 Uiso 1 1 calc R
H19B H 0.4027 0.4773 0.1159 0.029 Uiso 1 1 calc R
C20 C 0.1731(3) 0.3432(3) 0.14782(12) 0.0249(6) Uani 1 1 d .
H20A H 0.0870 0.2503 0.1289 0.030 Uiso 1 1 calc R
H20B H 0.2408 0.3342 0.1911 0.030 Uiso 1 1 calc R
C21 C 0.0582(3) 0.4519(2) 0.16303(12) 0.0252(6) Uani 1 1 d .
H21A H 0.1447 0.5448 0.1816 0.030 Uiso 1 1 calc R
H21B H -0.0096 0.4604 0.1197 0.030 Uiso 1 1 calc R
C22 C -0.0839(3) 0.4124(3) 0.21439(12) 0.0281(6) Uani 1 1 d .
H22A H -0.0158 0.4110 0.2589 0.034 Uiso 1 1 calc R
H22B H -0.1653 0.3168 0.1976 0.034 Uiso 1 1 calc R
C23 C -0.2064(3) 0.5173(3) 0.22463(12) 0.0279(6) Uani 1 1 d .
H23A H -0.1252 0.6124 0.2430 0.034 Uiso 1 1 calc R
H23B H -0.2707 0.5215 0.1798 0.034 Uiso 1 1 calc R
C24 C -0.3534(3) 0.4757(3) 0.27379(13) 0.0345(7) Uani 1 1 d .
H24A H -0.4302 0.3798 0.2571 0.052 Uiso 1 1 calc R
H24B H -0.4325 0.5407 0.2758 0.052 Uiso 1 1 calc R
H24C H -0.2904 0.4802 0.3195 0.052 Uiso 1 1 calc R
C25 C 2.2804(3) 0.3837(3) -0.61699(13) 0.0308(6) Uani 1 1 d .
H25 H 2.2962 0.3551 -0.6630 0.037 Uiso 1 1 calc R
C26 C 2.2555(3) 0.2821(3) -0.57459(12) 0.0279(6) Uani 1 1 d .
H26 H 2.2578 0.1888 -0.5916 0.033 Uiso 1 1 calc R
C27 C 2.2853(3) 0.1048(3) -0.46076(13) 0.0290(6) Uani 1 1 d .
H27 H 2.3733 0.0986 -0.4919 0.035 Uiso 1 1 calc R
C28 C 2.2437(3) 0.0068(3) -0.41539(13) 0.0274(6) Uani 1 1 d .
C29 C 2.2988(4) -0.1945(3) -0.36967(13) 0.0325(6) Uani 1 1 d .
H29A H 2.3246 -0.1422 -0.3230 0.049 Uiso 1 1 calc R
H29B H 2.3767 -0.2601 -0.3748 0.049 Uiso 1 1 calc R
H29C H 2.1675 -0.2470 -0.3788 0.049 Uiso 1 1 calc R
C30 C 1.6143(3) 0.1729(3) -0.27213(12) 0.0281(6) Uani 1 1 d .
H30 H 1.5346 0.2336 -0.2709 0.034 Uiso 1 1 calc R
C31 C 1.7536(3) 0.1871(3) -0.31653(12) 0.0274(6) Uani 1 1 d .
H31 H 1.7671 0.2584 -0.3443 0.033 Uiso 1 1 calc R

loop_
_atom_site_aniso_label
_atom_site_aniso_U_11
_atom_site_aniso_U_22
_atom_site_aniso_U_33
_atom_site_aniso_U_23
_atom_site_aniso_U_13
_atom_site_aniso_U_12
O1 0.0298(9) 0.0285(10) 0.0322(9) 0.0063(8) 0.0196(8) 0.0162(8)
O2 0.0364(10) 0.0327(10) 0.0507(12) 0.0114(9) 0.0235(9) 0.0231(8)
N1 0.0354(13) 0.0378(14) 0.0317(13) 0.0088(10) 0.0144(10) 0.0142(10)
N2 0.0245(11) 0.0259(12) 0.0308(12) 0.0035(9) 0.0102(9) 0.0119(9)
C1 0.0354(15) 0.0321(15) 0.0352(15) 0.0052(13) 0.0138(12) 0.0164(12)
C2 0.0337(14) 0.0298(15) 0.0261(14) 0.0015(12) 0.0121(11) 0.0159(12)
C3 0.0182(12) 0.0275(14) 0.0280(14) 0.0043(11) 0.0099(10) 0.0071(11)
C4 0.0261(13) 0.0263(14) 0.0246(13) 0.0007(11) 0.0081(11) 0.0080(11)
C5 0.0266(13) 0.0260(14) 0.0256(13) 0.0010(11) 0.0118(11) 0.0145(11)
C6 0.0213(13) 0.0212(13) 0.0223(13) -0.0022(11) 0.0049(10) 0.0079(10)
C7 0.0217(13) 0.0236(14) 0.0218(13) 0.0000(11) 0.0050(10) 0.0079(11)
C8 0.0251(13) 0.0259(14) 0.0228(13) -0.0030(11) 0.0070(11) 0.0120(11)
C9 0.0284(13) 0.0222(13) 0.0252(13) 0.0037(11) 0.0090(11) 0.0115(11)
C10 0.0217(13) 0.0255(14) 0.0237(13) -0.0006(11) 0.0090(11) 0.0081(11)
C11 0.0209(12) 0.0244(13) 0.0316(14) 0.0044(11) 0.0101(11) 0.0115(11)
C12 0.0238(13) 0.0234(13) 0.0243(13) 0.0038(11) 0.0112(10) 0.0066(10)
C13 0.0204(13) 0.0236(13) 0.0263(13) 0.0038(11) 0.0086(10) 0.0072(10)
C14 0.0230(13) 0.0220(13) 0.0257(13) 0.0024(11) 0.0076(10) 0.0062(11)
C15 0.0217(13) 0.0206(13) 0.0284(13) 0.0044(11) 0.0085(11) 0.0074(11)
C16 0.0192(12) 0.0222(13) 0.0262(13) 0.0047(11) 0.0094(10) 0.0060(10)
C17 0.0191(12) 0.0236(13) 0.0265(13) 0.0031(11) 0.0094(10) 0.0064(11)
C18 0.0193(13) 0.0246(14) 0.0292(14) 0.0052(11) 0.0074(11) 0.0074(11)
C19 0.0213(13) 0.0239(13) 0.0298(14) 0.0050(11) 0.0095(11) 0.0094(11)
C20 0.0203(13) 0.0269(14) 0.0307(14) 0.0076(11) 0.0088(11) 0.0086(11)
C21 0.0232(13) 0.0285(14) 0.0269(13) 0.0059(11) 0.0114(11) 0.0089(11)
C22 0.0260(13) 0.0353(15) 0.0281(14) 0.0077(12) 0.0126(11) 0.0133(12)
C23 0.0294(14) 0.0313(15) 0.0272(14) 0.0048(11) 0.0120(11) 0.0128(11)
C24 0.0363(15) 0.0411(17) 0.0329(15) 0.0066(13) 0.0162(12) 0.0187(13)
C25 0.0287(14) 0.0362(16) 0.0281(14) 0.0006(13) 0.0124(11) 0.0096(12)
C26 0.0246(13) 0.0287(14) 0.0328(15) 0.0009(12) 0.0158(11) 0.0097(11)
C27 0.0269(14) 0.0288(15) 0.0369(15) 0.0049(12) 0.0168(12) 0.0138(11)
C28 0.0284(14) 0.0253(14) 0.0337(14) 0.0038(12) 0.0120(12) 0.0143(11)
C29 0.0362(15) 0.0251(14) 0.0446(16) 0.0096(13) 0.0163(13) 0.0175(12)
C30 0.0298(14) 0.0282(14) 0.0321(14) 0.0048(12) 0.0144(12) 0.0149(11)
C31 0.0304(14) 0.0265(14) 0.0296(14) 0.0071(11) 0.0133(11) 0.0110(11)

loop_
_atom_type_symbol
_atom_type_description
_atom_type_scat_dispersion_real
_atom_type_scat_dispersion_imag
_atom_type_scat_source
C C 0.0033 0.0016 'International Tables Vol C Tables 4.2.6.8 and 6.1.1.4'
H H 0.0000 0.0000 'International Tables Vol C Tables 4.2.6.8 and 6.1.1.4'
N N 0.0061 0.0033 'International Tables Vol C Tables 4.2.6.8 and 6.1.1.4'
O O 0.0106 0.0060 'International Tables Vol C Tables 4.2.6.8 and 6.1.1.4'

loop_
_geom_angle_atom_site_label_1
_geom_angle_atom_site_label_2
_geom_angle_atom_site_label_3
_geom_angle
C10 O1 C11 116.87(17)
C28 O2 C29 116.17(18)
C1 N1 C25 114.8(2)
C28 N2 C6 117.51(19)
N1 C1 C2 124.3(2)
N1 C1 H1 117.9
C2 C1 H1 117.9
C1 C2 C3 120.2(2)
C1 C2 H2 119.9
C3 C2 H2 119.9
C2 C3 C26 115.8(2)
C2 C3 C4 122.1(2)
C26 C3 C4 122.0(2)
C27 C4 C5 117.4(2)
C27 C4 C3 121.0(2)
C5 C4 C3 121.5(2)
C6 C5 C4 121.0(2)
C6 C5 H5 119.5
C4 C5 H5 119.5
N2 C6 C5 121.3(2)
N2 C6 C7 114.2(2)
C5 C6 C7 124.5(2)
C8 C7 C31 117.5(2)
C8 C7 C6 121.2(2)
C31 C7 C6 121.3(2)
C9 C8 C7 121.7(2)
C9 C8 H8 119.2
C7 C8 H8 119.2
C8 C9 C10 120.0(2)
C8 C9 H9 120.0
C10 C9 H9 120.0
C30 C10 O1 125.7(2)
C30 C10 C9 119.3(2)
O1 C10 C9 115.0(2)
O1 C11 C12 107.74(18)
O1 C11 H11A 110.2
C12 C11 H11A 110.2
O1 C11 H11B 110.2
C12 C11 H11B 110.2
H11A C11 H11B 108.5
C11 C12 C13 111.34(19)
C11 C12 H12A 109.4
C13 C12 H12A 109.4
C11 C12 H12B 109.4
C13 C12 H12B 109.4
H12A C12 H12B 108.0
C12 C13 C14 113.14(19)
C12 C13 H13A 109.0
C14 C13 H13A 109.0
C12 C13 H13B 109.0
C14 C13 H13B 109.0
H13A C13 H13B 107.8
C15 C14 C13 113.29(19)
C15 C14 H14A 108.9
C13 C14 H14A 108.9
C15 C14 H14B 108.9
C13 C14 H14B 108.9
H14A C14 H14B 107.7
C16 C15 C14 113.68(19)
C16 C15 H15A 108.8
C14 C15 H15A 108.8
C16 C15 H15B 108.8
C14 C15 H15B 108.8
H15A C15 H15B 107.7
C15 C16 C17 113.14(19)
C15 C16 H16A 109.0
C17 C16 H16A 109.0
C15 C16 H16B 109.0
C17 C16 H16B 109.0
H16A C16 H16B 107.8
C18 C17 C16 113.41(19)
C18 C17 H17A 108.9
C16 C17 H17A 108.9
C18 C17 H17B 108.9
C16 C17 H17B 108.9
H17A C17 H17B 107.7
C17 C18 C19 113.18(19)
C17 C18 H18A 108.9
C19 C18 H18A 108.9
C17 C18 H18B 108.9
C19 C18 H18B 108.9
H18A C18 H18B 107.8
C18 C19 C20 114.18(19)
C18 C19 H19A 108.7
C20 C19 H19A 108.7
C18 C19 H19B 108.7
C20 C19 H19B 108.7
H19A C19 H19B 107.6
C21 C20 C19 112.89(19)
C21 C20 H20A 109.0
C19 C20 H20A 109.0
C21 C20 H20B 109.0
C19 C20 H20B 109.0
H20A C20 H20B 107.8
C22 C21 C20 113.60(19)
C22 C21 H21A 108.8
C20 C21 H21A 108.8
C22 C21 H21B 108.8
C20 C21 H21B 108.8
H21A C21 H21B 107.7
C21 C22 C23 112.40(19)
C21 C22 H22A 109.1
C23 C22 H22A 109.1
C21 C22 H22B 109.1
C23 C22 H22B 109.1
H22A C22 H22B 107.9
C24 C23 C22 112.71(19)
C24 C23 H23A 109.0
C22 C23 H23A 109.0
C24 C23 H23B 109.0
C22 C23 H23B 109.0
H23A C23 H23B 107.8
C23 C24 H24A 109.5
C23 C24 H24B 109.5
H24A C24 H24B 109.5
C23 C24 H24C 109.5
H24A C24 H24C 109.5
H24B C24 H24C 109.5
N1 C25 C26 125.1(2)
N1 C25 H25 117.5
C26 C25 H25 117.5
C25 C26 C3 119.7(2)
C25 C26 H26 120.2
C3 C26 H26 120.2
C4 C27 C28 118.1(2)
C4 C27 H27 121.0
C28 C27 H27 121.0
N2 C28 O2 118.5(2)
N2 C28 C27 124.7(2)
O2 C28 C27 116.8(2)
O2 C29 H29A 109.5
O2 C29 H29B 109.5
H29A C29 H29B 109.5
O2 C29 H29C 109.5
H29A C29 H29C 109.5
H29B C29 H29C 109.5
C10 C30 C31 120.4(2)
C10 C30 H30 119.8
C31 C30 H30 119.8
C30 C31 C7 121.1(2)
C30 C31 H31 119.4
C7 C31 H31 119.4

loop_
_geom_bond_atom_site_label_1
_geom_bond_atom_site_label_2
_geom_bond_distance
O1 C10 1.378(3)
O1 C11 1.440(2)
O2 C28 1.361(3)
O2 C29 1.436(3)
N1 C1 1.334(3)
N1 C25 1.342(3)
N2 C28 1.329(3)
N2 C6 1.363(3)
C1 C2 1.376(3)
C1 H1 0.9300
C2 C3 1.389(3)
C2 H2 0.9300
C3 C26 1.392(3)
C3 C4 1.472(3)
C4 C27 1.388(3)
C4 C5 1.406(3)
C5 C6 1.370(3)
C5 H5 0.9300
C6 C7 1.494(3)
C7 C8 1.386(3)
C7 C31 1.398(3)
C8 C9 1.378(3)
C8 H8 0.9300
C9 C10 1.396(3)
C9 H9 0.9300
C10 C30 1.371(3)
C11 C12 1.509(3)
C11 H11A 0.9700
C11 H11B 0.9700
C12 C13 1.527(3)
C12 H12A 0.9700
C12 H12B 0.9700
C13 C14 1.528(3)
C13 H13A 0.9700
C13 H13B 0.9700
C14 C15 1.523(3)
C14 H14A 0.9700
C14 H14B 0.9700
C15 C16 1.522(3)
C15 H15A 0.9700
C15 H15B 0.9700
C16 C17 1.525(3)
C16 H16A 0.9700
C16 H16B 0.9700
C17 C18 1.525(3)
C17 H17A 0.9700
C17 H17B 0.9700
C18 C19 1.525(3)
C18 H18A 0.9700
C18 H18B 0.9700
C19 C20 1.530(3)
C19 H19A 0.9700
C19 H19B 0.9700
C20 C21 1.525(3)
C20 H20A 0.9700
C20 H20B 0.9700
C21 C22 1.524(3)
C21 H21A 0.9700
C21 H21B 0.9700
C22 C23 1.527(3)
C22 H22A 0.9700
C22 H22B 0.9700
C23 C24 1.521(3)
C23 H23A 0.9700
C23 H23B 0.9700
C24 H24A 0.9600
C24 H24B 0.9600
C24 H24C 0.9600
C25 C26 1.365(3)
C25 H25 0.9300
C26 H26 0.9300
C27 C28 1.388(3)
C27 H27 0.9300
C29 H29A 0.9600
C29 H29B 0.9600
C29 H29C 0.9600
C30 C31 1.388(3)
C30 H30 0.9300
C31 H31 0.9300
